data_4317844
loop_
_publ_author_name
'Gary Wulfsberg'
'Katherine D. Parks'
'Richard Rutherford'
'Debra Jones Jackson'
'Frank E. Jones'
'Dana Derrick'
'William Ilsley'
'Steven H. Strauss'
'Susie M. Miller'
'Oren P. Anderson'
'T. A. Babushkina'
'S. I. Gushchin'
'E. A. Kravchenko'
'V. G. Morgunov'

_publ_section_title
;
 Weakly Coordinating Anions: Crystallographic and NQR Studies of
 Halogen-Metal Bonding in Silver, Thallium, Sodium, and Potassium
 Halomethanesulfonates
;
_journal_name_full 'Inorganic Chemistry'
_journal_page_first 2032
_journal_page_last 2040
_journal_paper_doi 10.1021/ic010715i
_journal_volume 41
_journal_year 2002
_chemical_formula_sum 'C H Ag Cl O3 S'
_chemical_formula_weight 236.40
_chemical_name_systematic
;

   ?

;
_space_group_IT_number 62
_symmetry_cell_setting orthorhombic
_symmetry_space_group_name_Hall '-P 2ac 2n'
_symmetry_space_group_name_H-M 'P n m a'
_atom_sites_solution_hydrogens geom
_atom_sites_solution_primary direct
_atom_sites_solution_secondary difmap
_audit_creation_method SHELXTL
_cell_angle_alpha 90.00
_cell_angle_beta 90.00
_cell_angle_gamma 90.00
_cell_formula_units_Z 4
_cell_length_a 13.2411(15)
_cell_length_b 7.5439(12)
_cell_length_c 4.9248(6)
_cell_measurement_reflns_used 25
_cell_measurement_temperature 293(2)
_cell_volume 491.94(11)
_computing_cell_refinement 'Bruker XSCANS'
_computing_data_collection 'Bruker XSCANS'
_computing_data_reduction 'Bruker SHELXTL'
_computing_molecular_graphics 'Bruker SHELXTL'
_computing_publication_material 'Bruker SHELXTL'
_computing_structure_refinement 'SHELXL-97 (Sheldrick, 1997)'
_computing_structure_solution 'SHELXS-97 (Sheldrick, 1990)'
_diffrn_ambient_temperature 173(1)
_diffrn_measured_fraction_theta_full 0.859
_diffrn_measured_fraction_theta_max 0.859
_diffrn_measurement_device_type 'Bruker R3 Diffractometer'
_diffrn_measurement_method '\w scans'
_diffrn_radiation_monochromator graphite
_diffrn_radiation_source 'sealed tube'
_diffrn_radiation_type MoK\a
_diffrn_radiation_wavelength 0.71073
_diffrn_reflns_av_R_equivalents 0.0243
_diffrn_reflns_av_sigmaI/netI 0.0379
_diffrn_reflns_limit_h_max 16
_diffrn_reflns_limit_h_min -1
_diffrn_reflns_limit_k_max 1
_diffrn_reflns_limit_k_min -9
_diffrn_reflns_limit_l_max 6
_diffrn_reflns_limit_l_min 1
_diffrn_reflns_number 634
_diffrn_reflns_theta_full 27.48
_diffrn_reflns_theta_max 27.48
_diffrn_reflns_theta_min 5.18
_diffrn_standards_interval_count 100
_diffrn_standards_number 3
_exptl_absorpt_coefficient_mu 4.943
_exptl_absorpt_correction_type empirical
_exptl_crystal_density_diffrn 3.192
_exptl_crystal_density_method 'not measured'
_exptl_crystal_F_000 444
_refine_diff_density_max 1.918
_refine_diff_density_min -1.342
_refine_diff_density_rms 0.346
_refine_ls_extinction_coef 0.000(4)
_refine_ls_extinction_expression Fc^*^=kFc[1+0.001xFc^2^\l^3^/sin(2\q)]^-1/4^
_refine_ls_extinction_method SHELXL
_refine_ls_goodness_of_fit_ref 1.093
_refine_ls_hydrogen_treatment mixed
_refine_ls_matrix_type full
_refine_ls_number_parameters 44
_refine_ls_number_reflns 522
_refine_ls_number_restraints 0
_refine_ls_restrained_S_all 1.093
_refine_ls_R_factor_all 0.0647
_refine_ls_R_factor_gt 0.0580
_refine_ls_shift/su_max 0.207
_refine_ls_shift/su_mean 0.005
_refine_ls_structure_factor_coef Fsqd
_refine_ls_weighting_details 'calc w=1/[\s^2^(Fo^2^)+(0.1067P)^2^+0.0000P] where P=(Fo^2^+2Fc^2^)/3'
_refine_ls_weighting_scheme calc
_refine_ls_wR_factor_gt 0.1471
_refine_ls_wR_factor_ref 0.1540
_reflns_number_gt 442
_reflns_number_total 522
_reflns_threshold_expression >2sigma(I)
_cod_data_source_file ic010715i.cif
_cod_data_source_block ss56
_cod_depositor_comments
;
The following automatic conversions were performed:

'_symmetry_cell_setting' value 'Orthorhombic' changed to
'orthorhombic' according to the built-in table from CIF Core
dictionary named 'cif_core.dic' version 2.4.1 from 2010-06-29.

Automatic conversion script
Id: cif_fix_values 1646 2011-03-28 12:23:43Z adriana 
;
_cod_database_code 4317844

loop_
_symmetry_equiv_pos_as_xyz
'x, y, z'
'-x+1/2, -y, z+1/2'
'-x, y+1/2, -z'
'x+1/2, -y+1/2, -z+1/2'
'-x, -y, -z'
'x-1/2, y, -z-1/2'
'x, -y-1/2, z'
'-x-1/2, y-1/2, z-1/2'

loop_
_atom_site_label
_atom_site_type_symbol
_atom_site_fract_x
_atom_site_fract_y
_atom_site_fract_z
_atom_site_U_iso_or_equiv
_atom_site_adp_type
_atom_site_occupancy
_atom_site_symmetry_multiplicity
_atom_site_calc_flag
_atom_site_refinement_flags
_atom_site_disorder_assembly
_atom_site_disorder_group
Ag Ag 0.5000 0.0000 0.5000 0.0227(5) Uani 1 2 d S . .
Cl Cl 0.33929(14) 0.2500 0.6560(4) 0.0251(6) Uani 1 2 d S . .
S S 0.12681(16) 0.2500 0.5066(3) 0.0149(6) Uani 1 2 d S . .
O1 O 0.0642(5) 0.2500 0.2608(10) 0.0234(12) Uani 1 2 d S . .
O2 O 0.1168(3) 0.0881(5) 0.6625(7) 0.0224(9) Uani 1 1 d . . .
C C 0.2511(6) 0.2500 0.3773(13) 0.0187(14) Uani 1 2 d S . .
H H 0.262(12) 0.16(2) 0.28(2) 0.022 Uiso 0.50 1 d P . .

loop_
_atom_site_aniso_label
_atom_site_aniso_U_11
_atom_site_aniso_U_22
_atom_site_aniso_U_33
_atom_site_aniso_U_23
_atom_site_aniso_U_13
_atom_site_aniso_U_12
Ag 0.0230(7) 0.0201(7) 0.0249(6) 0.00119(17) -0.00710(18) -0.0051(2)
Cl 0.0202(10) 0.0285(11) 0.0267(9) 0.000 0.0008(6) 0.000
S 0.0170(11) 0.0125(10) 0.0152(9) 0.000 0.0031(5) 0.000
O1 0.028(3) 0.018(3) 0.025(3) 0.000 -0.008(2) 0.000
O2 0.024(2) 0.017(2) 0.0261(18) 0.0061(14) 0.0050(14) 0.0000(16)
C 0.025(4) 0.020(4) 0.011(3) 0.000 0.002(2) 0.000

loop_
_atom_type_symbol
_atom_type_description
_atom_type_scat_dispersion_real
_atom_type_scat_dispersion_imag
_atom_type_scat_source
C C 0.0033 0.0016 'International Tables Vol C Tables 4.2.6.8 and 6.1.1.4'
H H 0.0000 0.0000 'International Tables Vol C Tables 4.2.6.8 and 6.1.1.4'
O O 0.0106 0.0060 'International Tables Vol C Tables 4.2.6.8 and 6.1.1.4'
S S 0.1246 0.1234 'International Tables Vol C Tables 4.2.6.8 and 6.1.1.4'
Cl Cl 0.1484 0.1585 'International Tables Vol C Tables 4.2.6.8 and 6.1.1.4'
Ag Ag -0.8971 1.1015 'International Tables Vol C Tables 4.2.6.8 and 6.1.1.4'

loop_
_geom_angle_atom_site_label_1
_geom_angle_atom_site_label_2
_geom_angle_atom_site_label_3
_geom_angle
_geom_angle_site_symmetry_1
_geom_angle_site_symmetry_3
_geom_angle_publ_flag
O2 Ag O2 180.00(15) 6_657 2_554 ?
O2 Ag O1 85.70(16) 6_657 6_656 ?
O2 Ag O1 94.30(16) 2_554 6_656 ?
O2 Ag O1 94.30(16) 6_657 2 ?
O2 Ag O1 85.70(16) 2_554 2 ?
O1 Ag O1 180.0(4) 6_656 2 ?
O2 Ag Cl 96.26(10) 6_657 . ?
O2 Ag Cl 83.74(10) 2_554 . ?
O1 Ag Cl 83.90(12) 6_656 . ?
O1 Ag Cl 96.10(12) 2 . ?
C Cl Ag 105.62(19) . . ?
O2 S O2 114.9(3) 7_565 . ?
O2 S O1 112.7(2) 7_565 . ?
O2 S O1 112.7(2) . . ?
O2 S C 106.1(2) 7_565 . ?
O2 S C 106.1(2) . . ?
O1 S C 103.3(3) . . ?
S O1 Ag 129.23(9) . 2_554 ?
S O1 Ag 129.23(9) . 4_455 ?
Ag O1 Ag 101.53(18) 2_554 4_455 ?
S O2 Ag 132.0(2) . 2 ?
S C Cl 109.2(3) . . ?

loop_
_geom_bond_atom_site_label_1
_geom_bond_atom_site_label_2
_geom_bond_distance
_geom_bond_site_symmetry_2
_geom_bond_publ_flag
Ag O2 2.366(4) 6_657 ?
Ag O2 2.366(4) 2_554 ?
Ag O1 2.435(3) 6_656 ?
Ag O1 2.435(3) 2 ?
Ag Cl 2.9454(15) . ?
Cl C 1.802(8) . ?
S O2 1.449(3) 7_565 ?
S O2 1.449(3) . ?
S O1 1.467(5) . ?
S C 1.765(8) . ?
O1 Ag 2.435(3) 2_554 ?
O1 Ag 2.435(3) 4_455 ?
O2 Ag 2.366(4) 2 ?
